data_2210844
loop_
_publ_author_name
'Sun, Ya-Guang'
'Ren, Ling'
'Gao, En-Jun'
'Liu, Xia'
'Wang, Chuan-Sheng'

_publ_section_title
;Bis(1,10-phenanthroline-\k^2^<i>N</i>,<i>N</i>')(2-phenethylmalonato-\k^2^<i>O</i>,<i>O</i>')zinc(II)
 octahydrate
;
_journal_coeditor_code YM2012
_journal_issue 10
_journal_name_full 'Acta Crystallographica Section E'
_journal_page_first m2578
_journal_page_last m2580
_journal_paper_doi 10.1107/S1600536806035987
_journal_volume 62
_journal_year 2006
_chemical_formula_iupac '[Zn (C11 H11 O4) (C12 H8 N2)], 8H2 O'
_chemical_formula_moiety 'C35 H42 N4 O12 Zn'
_chemical_formula_sum 'C35 H42 N4 O12 Zn'
_chemical_formula_weight 776.10
_chemical_name_systematic
;
Bis(1,10-phenanthroline-\k^2^N,N')(phenethylmalonate-\k^2^O,O')zinc(II)
octahydrate
;
_space_group_IT_number 2
_symmetry_cell_setting triclinic
_symmetry_space_group_name_Hall '-P 1'
_symmetry_space_group_name_H-M 'P -1'
_atom_sites_solution_hydrogens geom
_atom_sites_solution_primary direct
_atom_sites_solution_secondary difmap
_audit_creation_method SHELXL-97
_cell_angle_alpha 76.395(4)
_cell_angle_beta 83.852(4)
_cell_angle_gamma 71.694(4)
_cell_formula_units_Z 2
_cell_length_a 10.493(2)
_cell_length_b 13.144(3)
_cell_length_c 14.214(3)
_cell_measurement_reflns_used 3140
_cell_measurement_temperature 294(2)
_cell_measurement_theta_max 24.96
_cell_measurement_theta_min 2.45
_cell_volume 1807.8(7)
_computing_cell_refinement 'SAINT (Bruker, 1997)'
_computing_data_collection 'SMART (Bruker, 1997)'
_computing_data_reduction SAINT
_computing_molecular_graphics 'SHELXTL (Bruker, 1997)'
_computing_publication_material SHELXTL
_computing_structure_refinement 'SHELXL97 (Sheldrick, 1997)'
_computing_structure_solution 'SHELXS97 (Sheldrick, 1997)'
_diffrn_ambient_temperature 294(2)
_diffrn_measured_fraction_theta_full 0.993
_diffrn_measured_fraction_theta_max 0.993
_diffrn_measurement_device_type 'Bruker SMART CCD area-detector'
_diffrn_measurement_method '\f and \w'
_diffrn_radiation_monochromator graphite
_diffrn_radiation_source 'fine-focus sealed tube'
_diffrn_radiation_type MoK\a
_diffrn_radiation_wavelength 0.71073
_diffrn_reflns_av_R_equivalents 0.0254
_diffrn_reflns_av_sigmaI/netI 0.0566
_diffrn_reflns_limit_h_max 12
_diffrn_reflns_limit_h_min -8
_diffrn_reflns_limit_k_max 13
_diffrn_reflns_limit_k_min -15
_diffrn_reflns_limit_l_max 16
_diffrn_reflns_limit_l_min -15
_diffrn_reflns_number 9290
_diffrn_reflns_theta_full 25.02
_diffrn_reflns_theta_max 25.02
_diffrn_reflns_theta_min 1.47
_exptl_absorpt_coefficient_mu 0.748
_exptl_absorpt_correction_T_max 0.8772
_exptl_absorpt_correction_T_min 0.8308
_exptl_absorpt_correction_type multi-scan
_exptl_absorpt_process_details '(SADABS; Bruker, 1997)'
_exptl_crystal_colour colourless
_exptl_crystal_density_diffrn 1.426
_exptl_crystal_density_method 'not measured'
_exptl_crystal_description block
_exptl_crystal_F_000 812
_exptl_crystal_size_max 0.24
_exptl_crystal_size_mid 0.22
_exptl_crystal_size_min 0.18
_refine_diff_density_max 0.258
_refine_diff_density_min -0.411
_refine_ls_extinction_method none
_refine_ls_goodness_of_fit_ref 1.048
_refine_ls_hydrogen_treatment mixed
_refine_ls_matrix_type full
_refine_ls_number_parameters 517
_refine_ls_number_reflns 6343
_refine_ls_number_restraints 24
_refine_ls_restrained_S_all 1.049
_refine_ls_R_factor_all 0.0665
_refine_ls_R_factor_gt 0.0395
_refine_ls_shift/su_max 0.001
_refine_ls_shift/su_mean 0.000
_refine_ls_structure_factor_coef Fsqd
_refine_ls_weighting_details 'calc w=1/[\s^2^(Fo^2^)+(0.0311P)^2^+0.4083P] where P=(Fo^2^+2Fc^2^)/3'
_refine_ls_weighting_scheme calc
_refine_ls_wR_factor_gt 0.0775
_refine_ls_wR_factor_ref 0.0896
_reflns_number_gt 4663
_reflns_number_total 6343
_reflns_threshold_expression I>2\s(I)
_cod_data_source_file ym2012.cif
_cod_data_source_block I
_cod_depositor_comments
;
The following automatic conversions were performed:
'_symmetry_cell_setting' value 'Triclinic' changed to 'triclinic'
according to '/home/saulius/struct/CIF-dictionaries/cif_core.dic'
dictionary named 'cif_core.dic' version 2.4.1 from 2010-06-29.

Automatic conversion script
Id: cif_fix_enum 1527 2010-12-29 10:47:43Z saulius 

The following automatic conversions were performed:

'_symmetry_cell_setting' value 'Triclinic' changed to 'triclinic'
according to /home/saulius/struct/CIF-dictionaries/cif_core.dic
dictionary named 'cif_core.dic' version 2.4.1 from 2010-06-29.

Automatic conversion script
Id: cif_fix_values 1715 2011-07-08 13:25:40Z adriana 
;
_cod_database_code 2210844
_cod_database_fobs_code 2210844

loop_
_symmetry_equiv_pos_as_xyz
'x, y, z'
'-x, -y, -z'

loop_
_atom_site_type_symbol
_atom_site_label
_atom_site_fract_x
_atom_site_fract_y
_atom_site_fract_z
_atom_site_U_iso_or_equiv
_atom_site_adp_type
_atom_site_calc_flag
_atom_site_refinement_flags
_atom_site_occupancy
Zn Zn1 0.79734(3) 0.82591(3) 0.74476(2) 0.03081(11) Uani d . 1
O O1 0.73488(18) 0.71028(15) 0.70181(12) 0.0340(4) Uani d . 1
O O2 0.5691(2) 0.63508(18) 0.73630(15) 0.0512(6) Uani d . 1
O O3 0.71529(19) 0.78877(15) 0.88250(13) 0.0374(5) Uani d . 1
O O4 0.5835(2) 0.70673(19) 0.98276(16) 0.0583(6) Uani d . 1
N N1 0.6145(2) 0.95847(18) 0.70335(16) 0.0343(5) Uani d . 1
N N2 0.8393(2) 0.89342(18) 0.59301(16) 0.0341(5) Uani d . 1
N N3 0.8871(2) 0.93180(18) 0.79661(16) 0.0351(6) Uani d . 1
N N4 1.0026(2) 0.72488(18) 0.77147(16) 0.0335(5) Uani d . 1
C C1 0.6668(3) 0.6548(2) 0.75976(19) 0.0312(6) Uani d . 1
C C2 0.7120(3) 0.6125(2) 0.86400(18) 0.0300(6) Uani d . 1
H H2 0.8105 0.5888 0.8616 0.036 Uiso calc R 1
C C3 0.6657(3) 0.7096(2) 0.91472(19) 0.0327(6) Uani d . 1
C C4 0.6672(3) 0.5151(2) 0.9185(2) 0.0412(7) Uani d . 1
H H4A 0.5699 0.5380 0.9246 0.049 Uiso calc R 1
H H4B 0.7013 0.4931 0.9833 0.049 Uiso calc R 1
C C5 0.7125(3) 0.4158(2) 0.8718(2) 0.0514(9) Uani d . 1
H H5A 0.6892 0.3551 0.9158 0.062 Uiso calc R 1
H H5B 0.6633 0.4329 0.8132 0.062 Uiso calc R 1
C C6 0.8616(3) 0.3796(2) 0.8464(2) 0.0443(8) Uani d . 1
C C7 0.9067(4) 0.3775(3) 0.7526(3) 0.0630(10) Uani d . 1
H H7 0.8449 0.3993 0.7040 0.076 Uiso calc R 1
C C8 1.0431(5) 0.3432(3) 0.7290(3) 0.0813(13) Uani d . 1
H H8 1.0720 0.3417 0.6650 0.098 Uiso calc R 1
C C9 1.1341(5) 0.3121(3) 0.7990(4) 0.0809(13) Uani d . 1
H H9 1.2254 0.2890 0.7830 0.097 Uiso calc R 1
C C10 1.0918(4) 0.3145(3) 0.8930(3) 0.0773(12) Uani d . 1
H H10 1.1542 0.2938 0.9411 0.093 Uiso calc R 1
C C11 0.9561(4) 0.3479(3) 0.9162(3) 0.0615(10) Uani d . 1
H H11 0.9278 0.3491 0.9804 0.074 Uiso calc R 1
C C12 0.5036(3) 0.9872(2) 0.7571(2) 0.0413(7) Uani d . 1
H H12 0.5013 0.9489 0.8209 0.050 Uiso calc R 1
C C13 0.3906(3) 1.0720(3) 0.7227(3) 0.0502(8) Uani d . 1
H H13 0.3150 1.0903 0.7631 0.060 Uiso calc R 1
C C14 0.3915(3) 1.1280(2) 0.6293(3) 0.0499(8) Uani d . 1
H H14 0.3162 1.1846 0.6053 0.060 Uiso calc R 1
C C15 0.5062(3) 1.1002(2) 0.5694(2) 0.0406(7) Uani d . 1
C C16 0.5150(4) 1.1522(3) 0.4703(3) 0.0515(9) Uani d . 1
H H16 0.4417 1.2086 0.4427 0.062 Uiso calc R 1
C C17 0.6268(4) 1.1213(3) 0.4161(2) 0.0548(9) Uani d . 1
H H17 0.6305 1.1583 0.3519 0.066 Uiso calc R 1
C C18 0.7412(3) 1.0327(3) 0.4545(2) 0.0440(8) Uani d . 1
C C19 0.8579(4) 0.9930(3) 0.3999(2) 0.0575(10) Uani d . 1
H H19 0.8650 1.0257 0.3348 0.069 Uiso calc R 1
C C20 0.9607(4) 0.9072(3) 0.4411(2) 0.0564(9) Uani d . 1
H H20 1.0383 0.8808 0.4050 0.068 Uiso calc R 1
C C21 0.9478(3) 0.8591(3) 0.5390(2) 0.0441(8) Uani d . 1
H H21 1.0187 0.8006 0.5672 0.053 Uiso calc R 1
C C22 0.7362(3) 0.9792(2) 0.55167(19) 0.0334(6) Uani d . 1
C C23 0.6164(3) 1.0133(2) 0.6105(2) 0.0327(6) Uani d . 1
C C24 0.8312(3) 1.0342(2) 0.8058(2) 0.0493(8) Uani d . 1
H H24 0.7444 1.0704 0.7847 0.059 Uiso calc R 1
C C25 0.8970(4) 1.0907(3) 0.8460(3) 0.0613(10) Uani d . 1
H H25 0.8542 1.1627 0.8517 0.074 Uiso calc R 1
C C26 1.0243(4) 1.0390(3) 0.8764(2) 0.0582(10) Uani d . 1
H H26 1.0690 1.0754 0.9036 0.070 Uiso calc R 1
C C27 1.0882(3) 0.9310(3) 0.8667(2) 0.0446(8) Uani d . 1
C C28 1.2243(4) 0.8718(3) 0.8922(2) 0.0572(10) Uani d . 1
H H28 1.2724 0.9038 0.9214 0.069 Uiso calc R 1
C C29 1.2835(3) 0.7717(3) 0.8747(2) 0.0558(9) Uani d . 1
H H29 1.3726 0.7361 0.8907 0.067 Uiso calc R 1
C C30 1.2126(3) 0.7185(3) 0.8320(2) 0.0411(7) Uani d . 1
C C31 1.2705(3) 0.6143(3) 0.8108(2) 0.0507(9) Uani d . 1
H H31 1.3605 0.5769 0.8228 0.061 Uiso calc R 1
C C32 1.1947(3) 0.5686(3) 0.7729(2) 0.0503(8) Uani d . 1
H H32 1.2318 0.4993 0.7592 0.060 Uiso calc R 1
C C33 1.0608(3) 0.6260(2) 0.7547(2) 0.0413(7) Uani d . 1
H H33 1.0098 0.5929 0.7295 0.050 Uiso calc R 1
C C34 1.0772(3) 0.7720(2) 0.80993(18) 0.0315(6) Uani d . 1
C C35 1.0153(3) 0.8803(2) 0.82577(19) 0.0339(7) Uani d . 1
O O5 0.8558(3) 0.6397(2) 0.53408(19) 0.0690(7) Uani d D 1
H H5C 0.811(4) 0.664(3) 0.585(2) 0.103 Uiso d D 1
H H5D 0.841(4) 0.582(3) 0.530(3) 0.103 Uiso d D 1
O O6 0.6274(3) 0.5828(2) 0.4043(2) 0.0817(8) Uani d D 1
H H6A 0.716(2) 0.560(4) 0.423(3) 0.123 Uiso d D 1
H H6B 0.583(4) 0.592(4) 0.462(2) 0.123 Uiso d D 1
O O7 0.4794(3) 0.5975(2) 0.57810(18) 0.0724(8) Uani d D 1
H H7A 0.510(4) 0.612(3) 0.628(2) 0.109 Uiso d D 1
H H7B 0.469(4) 0.532(2) 0.596(3) 0.109 Uiso d D 1
O O8 0.2644(3) 0.7247(3) 0.4433(2) 0.0892(9) Uani d D 1
H H8A 0.307(4) 0.726(4) 0.3862(19) 0.134 Uiso d D 1
H H8B 0.319(4) 0.693(4) 0.489(2) 0.134 Uiso d D 1
O O9 0.8652(3) 0.4338(2) 0.4871(2) 0.0805(8) Uani d D 1
H H9A 0.955(2) 0.408(3) 0.480(3) 0.121 Uiso d D 1
H H9B 0.839(4) 0.372(3) 0.505(3) 0.121 Uiso d D 1
O O10 0.4286(3) 0.7204(3) 0.2764(2) 0.1035(11) Uani d D 1
H H10A 0.502(4) 0.662(3) 0.299(3) 0.155 Uiso d D 1
H H10B 0.455(5) 0.751(4) 0.217(2) 0.155 Uiso d D 1
O O11 0.4782(3) 0.8489(2) 0.09762(18) 0.0760(8) Uani d D 1
H H11A 0.509(4) 0.799(3) 0.064(3) 0.114 Uiso d D 1
H H11B 0.419(4) 0.906(2) 0.072(3) 0.114 Uiso d D 1
O O12 0.6841(3) 0.9426(2) 0.00459(19) 0.0669(7) Uani d D 1
H H12A 0.709(4) 0.899(3) -0.036(2) 0.100 Uiso d D 1
H H12B 0.621(3) 0.923(3) 0.044(2) 0.100 Uiso d D 1

loop_
_atom_site_aniso_label
_atom_site_aniso_U_11
_atom_site_aniso_U_22
_atom_site_aniso_U_33
_atom_site_aniso_U_12
_atom_site_aniso_U_13
_atom_site_aniso_U_23
Zn1 0.0311(2) 0.03002(18) 0.03177(18) -0.00848(13) -0.00302(13) -0.00760(14)
O1 0.0445(12) 0.0373(11) 0.0250(10) -0.0189(9) 0.0022(9) -0.0082(9)
O2 0.0489(14) 0.0705(16) 0.0451(13) -0.0348(12) -0.0129(10) -0.0054(11)
O3 0.0493(13) 0.0363(11) 0.0311(11) -0.0161(10) 0.0035(9) -0.0132(9)
O4 0.0618(16) 0.0692(16) 0.0543(14) -0.0286(12) 0.0277(12) -0.0337(12)
N1 0.0367(14) 0.0320(13) 0.0347(14) -0.0095(11) -0.0034(11) -0.0081(11)
N2 0.0359(14) 0.0333(13) 0.0349(13) -0.0133(11) 0.0022(11) -0.0081(11)
N3 0.0417(15) 0.0329(13) 0.0349(13) -0.0162(11) 0.0024(11) -0.0099(11)
N4 0.0337(14) 0.0341(13) 0.0349(13) -0.0127(11) -0.0020(10) -0.0078(11)
C1 0.0323(17) 0.0323(16) 0.0304(15) -0.0097(12) 0.0002(13) -0.0096(13)
C2 0.0283(15) 0.0308(15) 0.0296(15) -0.0069(12) -0.0019(12) -0.0059(12)
C3 0.0315(17) 0.0379(17) 0.0273(15) -0.0076(13) -0.0046(13) -0.0069(13)
C4 0.0458(19) 0.0392(17) 0.0369(17) -0.0148(14) 0.0021(14) -0.0037(14)
C5 0.067(2) 0.0348(18) 0.053(2) -0.0210(16) -0.0033(17) -0.0022(16)
C6 0.063(2) 0.0231(15) 0.0451(19) -0.0127(14) -0.0017(16) -0.0045(14)
C7 0.086(3) 0.053(2) 0.052(2) -0.022(2) -0.001(2) -0.0154(18)
C8 0.104(4) 0.069(3) 0.074(3) -0.027(3) 0.026(3) -0.033(2)
C9 0.071(3) 0.053(2) 0.117(4) -0.011(2) 0.018(3) -0.033(3)
C10 0.071(3) 0.055(2) 0.097(4) -0.001(2) -0.026(3) -0.014(2)
C11 0.071(3) 0.050(2) 0.052(2) -0.0040(18) -0.0089(19) -0.0058(18)
C12 0.0377(18) 0.0426(18) 0.0421(18) -0.0076(14) 0.0028(14) -0.0141(15)
C13 0.040(2) 0.0449(19) 0.065(2) -0.0035(15) -0.0002(16) -0.0227(18)
C14 0.039(2) 0.0330(17) 0.075(3) 0.0000(14) -0.0186(17) -0.0151(17)
C15 0.046(2) 0.0278(16) 0.0510(19) -0.0125(14) -0.0182(15) -0.0059(14)
C16 0.063(2) 0.0353(18) 0.055(2) -0.0164(16) -0.0275(19) 0.0048(16)
C17 0.081(3) 0.048(2) 0.0397(19) -0.0322(19) -0.0213(19) 0.0101(16)
C18 0.060(2) 0.0456(19) 0.0342(17) -0.0305(16) -0.0047(16) -0.0011(15)
C19 0.080(3) 0.071(3) 0.0323(18) -0.045(2) 0.0059(18) -0.0040(18)
C20 0.060(2) 0.075(3) 0.044(2) -0.036(2) 0.0196(17) -0.0186(19)
C21 0.0420(19) 0.0479(19) 0.0459(19) -0.0198(15) 0.0091(15) -0.0126(15)
C22 0.0439(18) 0.0318(15) 0.0303(15) -0.0186(13) -0.0059(13) -0.0059(13)
C23 0.0355(17) 0.0271(15) 0.0376(16) -0.0108(12) -0.0082(13) -0.0061(13)
C24 0.061(2) 0.0366(18) 0.053(2) -0.0174(16) 0.0058(16) -0.0152(16)
C25 0.086(3) 0.043(2) 0.067(2) -0.032(2) 0.014(2) -0.0248(18)
C26 0.083(3) 0.070(3) 0.047(2) -0.053(2) 0.0119(19) -0.0249(19)
C27 0.057(2) 0.059(2) 0.0335(17) -0.0377(17) 0.0098(15) -0.0165(15)
C28 0.055(2) 0.094(3) 0.045(2) -0.049(2) -0.0024(17) -0.019(2)
C29 0.039(2) 0.090(3) 0.046(2) -0.0308(19) -0.0063(16) -0.010(2)
C30 0.0326(18) 0.059(2) 0.0328(16) -0.0188(15) -0.0019(13) -0.0038(15)
C31 0.0303(18) 0.062(2) 0.048(2) -0.0045(16) -0.0012(15) -0.0011(17)
C32 0.039(2) 0.0434(19) 0.061(2) -0.0022(15) 0.0024(16) -0.0129(17)
C33 0.0380(18) 0.0367(17) 0.0501(19) -0.0084(14) -0.0008(14) -0.0153(15)
C34 0.0323(16) 0.0402(17) 0.0239(14) -0.0158(13) 0.0011(12) -0.0043(12)
C35 0.0364(17) 0.0459(18) 0.0261(15) -0.0231(14) 0.0030(12) -0.0077(13)
O5 0.0745(19) 0.079(2) 0.0643(17) -0.0309(15) 0.0227(13) -0.0368(15)
O6 0.0744(19) 0.082(2) 0.077(2) -0.0122(16) -0.0005(15) -0.0100(17)
O7 0.098(2) 0.0755(19) 0.0605(17) -0.0413(16) -0.0092(15) -0.0217(15)
O8 0.069(2) 0.098(2) 0.101(2) -0.0231(17) -0.0089(17) -0.021(2)
O9 0.0646(18) 0.088(2) 0.094(2) -0.0234(16) 0.0010(16) -0.0293(18)
O10 0.101(3) 0.135(3) 0.073(2) -0.047(2) -0.0046(18) -0.001(2)
O11 0.095(2) 0.0636(18) 0.0593(17) -0.0025(15) 0.0087(15) -0.0275(14)
O12 0.080(2) 0.0608(17) 0.0662(18) -0.0227(14) 0.0030(13) -0.0268(14)

loop_
_atom_type_symbol
_atom_type_description
_atom_type_scat_dispersion_real
_atom_type_scat_dispersion_imag
_atom_type_scat_source
C C 0.0033 0.0016 'International Tables Vol C Tables 4.2.6.8 and 6.1.1.4'
H H 0.0000 0.0000 'International Tables Vol C Tables 4.2.6.8 and 6.1.1.4'
N N 0.0061 0.0033 'International Tables Vol C Tables 4.2.6.8 and 6.1.1.4'
O O 0.0106 0.0060 'International Tables Vol C Tables 4.2.6.8 and 6.1.1.4'
Zn Zn 0.2839 1.4301 'International Tables Vol C Tables 4.2.6.8 and 6.1.1.4'

loop_
_geom_angle_atom_site_label_1
_geom_angle_atom_site_label_2
_geom_angle_atom_site_label_3
_geom_angle
_geom_angle_publ_flag
O1 Zn1 O3 91.19(7) y
O1 Zn1 N4 96.33(8) y
O3 Zn1 N4 98.65(8) y
O1 Zn1 N1 94.45(8) y
O3 Zn1 N1 90.08(8) y
N4 Zn1 N1 165.96(8) y
O1 Zn1 N2 89.32(8) y
O3 Zn1 N2 166.85(8) y
N4 Zn1 N2 94.36(8) y
N1 Zn1 N2 76.77(8) y
O1 Zn1 N3 172.67(8) y
O3 Zn1 N3 88.51(8) y
N4 Zn1 N3 76.49(9) y
N1 Zn1 N3 92.88(9) y
N2 Zn1 N3 92.64(8) y
C1 O1 Zn1 121.06(16) ?
C3 O3 Zn1 125.51(17) ?
C12 N1 C23 118.2(2) ?
C12 N1 Zn1 127.6(2) ?
C23 N1 Zn1 114.19(18) ?
C21 N2 C22 118.5(3) ?
C21 N2 Zn1 128.1(2) ?
C22 N2 Zn1 113.29(18) ?
C24 N3 C35 118.1(3) ?
C24 N3 Zn1 128.4(2) ?
C35 N3 Zn1 113.36(17) ?
C33 N4 C34 118.1(2) ?
C33 N4 Zn1 127.74(19) ?
C34 N4 Zn1 114.17(18) ?
O2 C1 O1 124.1(3) ?
O2 C1 C2 119.5(2) ?
O1 C1 C2 116.4(2) ?
C4 C2 C1 114.1(2) ?
C4 C2 C3 112.8(2) ?
C1 C2 C3 107.7(2) ?
C4 C2 H2 107.3 ?
C1 C2 H2 107.3 ?
C3 C2 H2 107.3 ?
O4 C3 O3 124.3(3) ?
O4 C3 C2 118.4(3) ?
O3 C3 C2 117.3(2) ?
C2 C4 C5 114.9(2) ?
C2 C4 H4A 108.5 ?
C5 C4 H4A 108.5 ?
C2 C4 H4B 108.5 ?
C5 C4 H4B 108.5 ?
H4A C4 H4B 107.5 ?
C6 C5 C4 114.2(3) ?
C6 C5 H5A 108.7 ?
C4 C5 H5A 108.7 ?
C6 C5 H5B 108.7 ?
C4 C5 H5B 108.7 ?
H5A C5 H5B 107.6 ?
C7 C6 C11 117.8(3) ?
C7 C6 C5 120.7(3) ?
C11 C6 C5 121.5(3) ?
C6 C7 C8 121.0(4) ?
C6 C7 H7 119.5 ?
C8 C7 H7 119.5 ?
C9 C8 C7 120.1(4) ?
C9 C8 H8 119.9 ?
C7 C8 H8 119.9 ?
C8 C9 C10 120.0(4) ?
C8 C9 H9 120.0 ?
C10 C9 H9 120.0 ?
C9 C10 C11 119.6(4) ?
C9 C10 H10 120.2 ?
C11 C10 H10 120.2 ?
C6 C11 C10 121.4(4) ?
C6 C11 H11 119.3 ?
C10 C11 H11 119.3 ?
N1 C12 C13 123.0(3) ?
N1 C12 H12 118.5 ?
C13 C12 H12 118.5 ?
C14 C13 C12 119.3(3) ?
C14 C13 H13 120.3 ?
C12 C13 H13 120.3 ?
C13 C14 C15 119.8(3) ?
C13 C14 H14 120.1 ?
C15 C14 H14 120.1 ?
C14 C15 C23 117.0(3) ?
C14 C15 C16 123.7(3) ?
C23 C15 C16 119.3(3) ?
C17 C16 C15 121.1(3) ?
C17 C16 H16 119.4 ?
C15 C16 H16 119.4 ?
C16 C17 C18 121.6(3) ?
C16 C17 H17 119.2 ?
C18 C17 H17 119.2 ?
C22 C18 C19 116.9(3) ?
C22 C18 C17 118.9(3) ?
C19 C18 C17 124.1(3) ?
C20 C19 C18 120.5(3) ?
C20 C19 H19 119.7 ?
C18 C19 H19 119.7 ?
C19 C20 C21 118.8(3) ?
C19 C20 H20 120.6 ?
C21 C20 H20 120.6 ?
N2 C21 C20 122.7(3) ?
N2 C21 H21 118.6 ?
C20 C21 H21 118.6 ?
N2 C22 C18 122.5(3) ?
N2 C22 C23 118.0(2) ?
C18 C22 C23 119.5(3) ?
N1 C23 C15 122.7(3) ?
N1 C23 C22 117.8(2) ?
C15 C23 C22 119.5(3) ?
N3 C24 C25 122.8(3) ?
N3 C24 H24 118.6 ?
C25 C24 H24 118.6 ?
C26 C25 C24 119.1(3) ?
C26 C25 H25 120.4 ?
C24 C25 H25 120.4 ?
C25 C26 C27 120.0(3) ?
C25 C26 H26 120.0 ?
C27 C26 H26 120.0 ?
C26 C27 C35 117.3(3) ?
C26 C27 C28 124.0(3) ?
C35 C27 C28 118.7(3) ?
C29 C28 C27 121.4(3) ?
C29 C28 H28 119.3 ?
C27 C28 H28 119.3 ?
C28 C29 C30 121.2(3) ?
C28 C29 H29 119.4 ?
C30 C29 H29 119.4 ?
C31 C30 C34 117.5(3) ?
C31 C30 C29 123.5(3) ?
C34 C30 C29 119.0(3) ?
C32 C31 C30 119.5(3) ?
C32 C31 H31 120.2 ?
C30 C31 H31 120.2 ?
C31 C32 C33 119.5(3) ?
C31 C32 H32 120.2 ?
C33 C32 H32 120.2 ?
N4 C33 C32 123.2(3) ?
N4 C33 H33 118.4 ?
C32 C33 H33 118.4 ?
N4 C34 C30 122.1(3) ?
N4 C34 C35 118.2(2) ?
C30 C34 C35 119.7(3) ?
N3 C35 C27 122.6(3) ?
N3 C35 C34 117.4(2) ?
C27 C35 C34 119.9(3) ?
H5C O5 H5D 111(3) ?
H6A O6 H6B 101(3) ?
H7A O7 H7B 108(3) ?
H8A O8 H8B 111(3) ?
H9A O9 H9B 104(3) ?
H10A O10 H10B 105(3) ?
H11A O11 H11B 116(3) ?
H12A O12 H12B 107(3) ?

loop_
_geom_bond_atom_site_label_1
_geom_bond_atom_site_label_2
_geom_bond_distance
_geom_bond_publ_flag
Zn1 O1 2.0639(18) y
Zn1 O3 2.0654(19) y
Zn1 N4 2.165(2) y
Zn1 N1 2.173(2) y
Zn1 N2 2.185(2) y
Zn1 N3 2.196(2) y
O1 C1 1.280(3) y
O2 C1 1.229(3) y
O3 C3 1.276(3) y
O4 C3 1.227(3) y
N1 C12 1.323(3) ?
N1 C23 1.348(3) ?
N2 C21 1.321(3) ?
N2 C22 1.358(3) ?
N3 C24 1.321(4) ?
N3 C35 1.363(3) ?
N4 C33 1.317(3) ?
N4 C34 1.361(3) ?
C1 C2 1.525(4) ?
C2 C4 1.515(4) ?
C2 C3 1.534(4) ?
C2 H2 0.9800 ?
C4 C5 1.523(4) ?
C4 H4A 0.9700 ?
C4 H4B 0.9700 ?
C5 C6 1.515(4) ?
C5 H5A 0.9700 ?
C5 H5B 0.9700 ?
C6 C7 1.371(4) ?
C6 C11 1.378(4) ?
C7 C8 1.388(5) ?
C7 H7 0.9300 ?
C8 C9 1.355(6) ?
C8 H8 0.9300 ?
C9 C10 1.368(6) ?
C9 H9 0.9300 ?
C10 C11 1.381(5) ?
C10 H10 0.9300 ?
C11 H11 0.9300 ?
C12 C13 1.387(4) ?
C12 H12 0.9300 ?
C13 C14 1.359(4) ?
C13 H13 0.9300 ?
C14 C15 1.399(4) ?
C14 H14 0.9300 ?
C15 C23 1.409(4) ?
C15 C16 1.420(4) ?
C16 C17 1.338(5) ?
C16 H16 0.9300 ?
C17 C18 1.435(5) ?
C17 H17 0.9300 ?
C18 C22 1.398(4) ?
C18 C19 1.400(5) ?
C19 C20 1.356(5) ?
C19 H19 0.9300 ?
C20 C21 1.397(4) ?
C20 H20 0.9300 ?
C21 H21 0.9300 ?
C22 C23 1.441(4) ?
C24 C25 1.400(5) ?
C24 H24 0.9300 ?
C25 C26 1.360(5) ?
C25 H25 0.9300 ?
C26 C27 1.399(5) ?
C26 H26 0.9300 ?
C27 C35 1.402(4) ?
C27 C28 1.434(5) ?
C28 C29 1.336(5) ?
C28 H28 0.9300 ?
C29 C30 1.428(4) ?
C29 H29 0.9300 ?
C30 C31 1.403(4) ?
C30 C34 1.405(4) ?
C31 C32 1.352(4) ?
C31 H31 0.9300 ?
C32 C33 1.389(4) ?
C32 H32 0.9300 ?
C33 H33 0.9300 ?
C34 C35 1.428(4) ?
O5 H5C 0.89(2) ?
O5 H5D 0.84(2) ?
O6 H6A 0.93(2) ?
O6 H6B 0.91(3) ?
O7 H7A 0.89(2) ?
O7 H7B 0.88(2) ?
O8 H8A 0.88(2) ?
O8 H8B 0.85(2) ?
O9 H9A 0.90(2) ?
O9 H9B 0.91(2) ?
O10 H10A 0.92(3) ?
O10 H10B 0.90(3) ?
O11 H11A 0.87(2) ?
O11 H11B 0.84(2) ?
O12 H12A 0.88(2) ?
O12 H12B 0.88(2) ?

loop_
_geom_hbond_atom_site_label_D
_geom_hbond_atom_site_label_H
_geom_hbond_atom_site_label_A
_geom_hbond_site_symmetry_A
_geom_hbond_distance_DH
_geom_hbond_distance_HA
_geom_hbond_distance_DA
_geom_hbond_angle_DHA
_geom_hbond_publ_flag
O12 H12B O11 . 0.88(2) 2.03(3) 2.869(4) 160(3) y
O12 H12A O3 1_554 0.88(2) 2.03(3) 2.885(3) 163(3) y
O11 H11B O12 2_675 0.84(2) 2.05(3) 2.871(4) 165(5) y
O11 H11A O4 1_554 0.87(2) 1.81(2) 2.671(3) 173(4) y
O10 H10B O11 . 0.90(3) 1.92(3) 2.798(4) 166(5) y
O10 H10A O6 . 0.92(3) 1.97(3) 2.798(4) 149(5) y
O9 H9B O8 2_666 0.91(2) 1.89(2) 2.774(4) 162(4) y
O9 H9A O5 2_766 0.90(2) 1.89(2) 2.787(4) 178(4) y
O8 H8B O7 . 0.85(2) 2.10(3) 2.933(4) 167(4) y
O8 H8A O10 . 0.88(2) 1.91(3) 2.780(4) 169(4) y
O7 H7B O6 2_666 0.88(2) 2.06(3) 2.875(4) 153(4) y
O7 H7A O2 . 0.89(2) 1.84(2) 2.730(3) 176(4) y
O6 H6B O7 . 0.91(3) 1.88(3) 2.787(4) 172(4) y
O6 H6A O9 . 0.93(2) 2.00(3) 2.814(4) 145(4) y
O5 H5D O9 . 0.84(2) 2.11(2) 2.907(4) 160(4) y
O5 H5C O1 . 0.89(2) 1.91(2) 2.794(3) 174(4) y

loop_
_geom_torsion_atom_site_label_1
_geom_torsion_atom_site_label_2
_geom_torsion_atom_site_label_3
_geom_torsion_atom_site_label_4
_geom_torsion
O3 Zn1 O1 C1 2.3(2)
N4 Zn1 O1 C1 101.2(2)
N1 Zn1 O1 C1 -87.8(2)
N2 Zn1 O1 C1 -164.5(2)
N3 Zn1 O1 C1 89.9(6)
O1 Zn1 O3 C3 7.5(2)
N4 Zn1 O3 C3 -89.0(2)
N1 Zn1 O3 C3 102.0(2)
N2 Zn1 O3 C3 99.7(4)
N3 Zn1 O3 C3 -165.1(2)
O1 Zn1 N1 C12 89.4(2)
O3 Zn1 N1 C12 -1.8(2)
N4 Zn1 N1 C12 -130.6(3)
N2 Zn1 N1 C12 177.6(2)
N3 Zn1 N1 C12 -90.3(2)
O1 Zn1 N1 C23 -87.99(18)
O3 Zn1 N1 C23 -179.19(18)
N4 Zn1 N1 C23 52.1(4)
N2 Zn1 N1 C23 0.26(17)
N3 Zn1 N1 C23 92.30(18)
O1 Zn1 N2 C21 -83.2(2)
O3 Zn1 N2 C21 -175.5(3)
N4 Zn1 N2 C21 13.1(2)
N1 Zn1 N2 C21 -177.9(2)
N3 Zn1 N2 C21 89.8(2)
O1 Zn1 N2 C22 94.77(18)
O3 Zn1 N2 C22 2.4(5)
N4 Zn1 N2 C22 -168.94(18)
N1 Zn1 N2 C22 0.04(18)
N3 Zn1 N2 C22 -92.29(18)
O1 Zn1 N3 C24 -170.9(5)
O3 Zn1 N3 C24 -83.1(2)
N4 Zn1 N3 C24 177.6(3)
N1 Zn1 N3 C24 6.9(3)
N2 Zn1 N3 C24 83.8(3)
O1 Zn1 N3 C35 6.4(7)
O3 Zn1 N3 C35 94.10(18)
N4 Zn1 N3 C35 -5.16(17)
N1 Zn1 N3 C35 -175.89(18)
N2 Zn1 N3 C35 -99.01(18)
O1 Zn1 N4 C33 5.1(2)
O3 Zn1 N4 C33 97.3(2)
N1 Zn1 N4 C33 -134.8(3)
N2 Zn1 N4 C33 -84.7(2)
N3 Zn1 N4 C33 -176.3(2)
O1 Zn1 N4 C34 -175.03(18)
O3 Zn1 N4 C34 -82.85(18)
N1 Zn1 N4 C34 45.0(4)
N2 Zn1 N4 C34 95.17(18)
N3 Zn1 N4 C34 3.50(17)
Zn1 O1 C1 O2 137.5(2)
Zn1 O1 C1 C2 -42.1(3)
O2 C1 C2 C4 22.5(4)
O1 C1 C2 C4 -157.8(2)
O2 C1 C2 C3 -103.6(3)
O1 C1 C2 C3 76.0(3)
Zn1 O3 C3 O4 -157.1(2)
Zn1 O3 C3 C2 22.6(3)
C4 C2 C3 O4 -10.7(4)
C1 C2 C3 O4 116.2(3)
C4 C2 C3 O3 169.6(2)
C1 C2 C3 O3 -63.5(3)
C1 C2 C4 C5 57.4(3)
C3 C2 C4 C5 -179.1(2)
C2 C4 C5 C6 51.1(4)
C4 C5 C6 C7 -120.2(3)
C4 C5 C6 C11 59.8(4)
C11 C6 C7 C8 0.8(5)
C5 C6 C7 C8 -179.3(3)
C6 C7 C8 C9 -0.5(6)
C7 C8 C9 C10 -0.2(6)
C8 C9 C10 C11 0.6(6)
C7 C6 C11 C10 -0.3(5)
C5 C6 C11 C10 179.7(3)
C9 C10 C11 C6 -0.4(6)
C23 N1 C12 C13 -1.1(4)
Zn1 N1 C12 C13 -178.3(2)
N1 C12 C13 C14 0.9(5)
C12 C13 C14 C15 -0.4(5)
C13 C14 C15 C23 0.2(4)
C13 C14 C15 C16 178.3(3)
C14 C15 C16 C17 -179.2(3)
C23 C15 C16 C17 -1.2(4)
C15 C16 C17 C18 1.8(5)
C16 C17 C18 C22 -1.5(5)
C16 C17 C18 C19 176.4(3)
C22 C18 C19 C20 -0.7(5)
C17 C18 C19 C20 -178.6(3)
C18 C19 C20 C21 0.1(5)
C22 N2 C21 C20 -0.2(4)
Zn1 N2 C21 C20 177.6(2)
C19 C20 C21 N2 0.4(5)
C21 N2 C22 C18 -0.4(4)
Zn1 N2 C22 C18 -178.6(2)
C21 N2 C22 C23 177.8(2)
Zn1 N2 C22 C23 -0.3(3)
C19 C18 C22 N2 0.8(4)
C17 C18 C22 N2 178.9(3)
C19 C18 C22 C23 -177.4(3)
C17 C18 C22 C23 0.7(4)
C12 N1 C23 C15 0.8(4)
Zn1 N1 C23 C15 178.5(2)
C12 N1 C23 C22 -178.2(2)
Zn1 N1 C23 C22 -0.5(3)
C14 C15 C23 N1 -0.4(4)
C16 C15 C23 N1 -178.6(2)
C14 C15 C23 C22 178.5(2)
C16 C15 C23 C22 0.4(4)
N2 C22 C23 N1 0.6(4)
C18 C22 C23 N1 178.9(2)
N2 C22 C23 C15 -178.4(2)
C18 C22 C23 C15 -0.2(4)
C35 N3 C24 C25 -1.4(4)
Zn1 N3 C24 C25 175.7(2)
N3 C24 C25 C26 0.5(5)
C24 C25 C26 C27 0.5(5)
C25 C26 C27 C35 -0.4(5)
C25 C26 C27 C28 176.7(3)
C26 C27 C28 C29 -174.9(3)
C35 C27 C28 C29 2.2(5)
C27 C28 C29 C30 -1.4(5)
C28 C29 C30 C31 179.0(3)
C28 C29 C30 C34 -1.3(5)
C34 C30 C31 C32 -1.6(4)
C29 C30 C31 C32 178.0(3)
C30 C31 C32 C33 0.6(5)
C34 N4 C33 C32 -1.1(4)
Zn1 N4 C33 C32 178.8(2)
C31 C32 C33 N4 0.8(5)
C33 N4 C34 C30 -0.1(4)
Zn1 N4 C34 C30 -180.0(2)
C33 N4 C34 C35 178.4(2)
Zn1 N4 C34 C35 -1.5(3)
C31 C30 C34 N4 1.4(4)
C29 C30 C34 N4 -178.3(3)
C31 C30 C34 C35 -177.0(3)
C29 C30 C34 C35 3.3(4)
C24 N3 C35 C27 1.4(4)
Zn1 N3 C35 C27 -176.1(2)
C24 N3 C35 C34 -176.3(2)
Zn1 N3 C35 C34 6.2(3)
C26 C27 C35 N3 -0.5(4)
C28 C27 C35 N3 -177.8(3)
C26 C27 C35 C34 177.1(3)
C28 C27 C35 C34 -0.2(4)
N4 C34 C35 N3 -3.3(4)
C30 C34 C35 N3 175.3(2)
N4 C34 C35 C27 179.0(2)
C30 C34 C35 C27 -2.5(4)
